data_7036851
loop_
_publ_author_name
'Comar, Priyanka'
'Rajeshkumar, Thayalan'
'Nichol, Gary S.'
'Pitak, Mateusz B.'
'Coles, Simon J.'
'Rajaraman, Gopalan'
'Brechin, Euan K.'

_publ_section_title
;
 Switching the orientation of Jahn-Teller axes in oxime-based Mn(III)
 dimers and its effect upon magnetic exchange: a combined experimental and
 theoretical study.
;
_journal_issue 46
_journal_name_full 'Dalton transactions (Cambridge, England : 2003)'
_journal_page_first 19805
_journal_page_last 19811
_journal_paper_doi 10.1039/c5dt03615a
_journal_volume 44
_journal_year 2015
_chemical_formula_moiety 'C50 H44 Mn2 N8 O4, 2(Cl O4), 1.61(C4 H8 O1)'
_chemical_formula_sum 'C56.44 H56.87 Cl2 Mn2 N8 O13.61'
_chemical_formula_weight 1245.74
_chemical_name_systematic
;
 ?
;
_space_group_crystal_system triclinic
_space_group_IT_number 2
_space_group_name_Hall '-P 1'
_space_group_name_H-M_alt 'P -1'
_symmetry_space_group_name_Hall '-P 1'
_symmetry_space_group_name_H-M 'P -1'
_atom_sites_solution_hydrogens mixed
_atom_sites_solution_primary direct
_audit_creation_date 2013-11-29
_audit_creation_method
;
Olex2 1.2
(compiled 2013.11.15 svn.r2834 for OlexSys, GUI svn.r4720)
;
_audit_update_record
;
2015-01-19 deposited with the CCDC.
2015-10-08 downloaded from the CCDC.
;
_cell_angle_alpha 110.595(3)
_cell_angle_beta 103.803(4)
_cell_angle_gamma 92.048(3)
_cell_formula_units_Z 1
_cell_length_a 8.4822(4)
_cell_length_b 13.2500(4)
_cell_length_c 13.6070(5)
_cell_measurement_reflns_used 9349
_cell_measurement_temperature 120
_cell_measurement_theta_max 75.8080
_cell_measurement_theta_min 4.0180
_cell_volume 1378.11(10)
_computing_cell_refinement
;
CrysAlisPro, Agilent Technologies,
Version 1.171.36.32 (release 02-08-2013 CrysAlis171 .NET)
(compiled Aug  2 2013,16:46:58)
;
_computing_data_collection
;
CrysAlisPro, Agilent Technologies,
Version 1.171.36.32 (release 02-08-2013 CrysAlis171 .NET)
(compiled Aug  2 2013,16:46:58)
;
_computing_data_reduction
;
CrysAlisPro, Agilent Technologies,
Version 1.171.36.32 (release 02-08-2013 CrysAlis171 .NET)
(compiled Aug  2 2013,16:46:58)
;
_computing_molecular_graphics 'Olex2 (Dolomanov et al., 2009)'
_computing_publication_material 'Olex2 (Dolomanov et al., 2009)'
_computing_structure_refinement 'ShelXL (Sheldrick, 2008)'
_computing_structure_solution 'ShelXS (Sheldrick, 2008)'
_diffrn_ambient_temperature 120
_diffrn_detector_area_resol_mean 5.1574
_diffrn_measured_fraction_theta_full 1.000
_diffrn_measured_fraction_theta_max 0.979
_diffrn_measurement_device_type 'Agilent Technologies SuperNova'
_diffrn_measurement_method '\w scans'
_diffrn_orient_matrix_UB_11 0.0298347000
_diffrn_orient_matrix_UB_12 0.0211278000
_diffrn_orient_matrix_UB_13 0.1221857000
_diffrn_orient_matrix_UB_21 0.0305556000
_diffrn_orient_matrix_UB_22 -0.1189352000
_diffrn_orient_matrix_UB_23 -0.0222326000
_diffrn_orient_matrix_UB_31 0.1837671000
_diffrn_orient_matrix_UB_32 0.0332770000
_diffrn_orient_matrix_UB_33 0.0184659000
_diffrn_radiation_monochromator mirror
_diffrn_radiation_type CuK\a
_diffrn_radiation_wavelength 1.54184
_diffrn_reflns_av_R_equivalents 0.0353
_diffrn_reflns_av_unetI/netI 0.0306
_diffrn_reflns_laue_measured_fraction_full 1.000
_diffrn_reflns_laue_measured_fraction_max 0.979
_diffrn_reflns_limit_h_max 10
_diffrn_reflns_limit_h_min -9
_diffrn_reflns_limit_k_max 16
_diffrn_reflns_limit_k_min -16
_diffrn_reflns_limit_l_max 17
_diffrn_reflns_limit_l_min -17
_diffrn_reflns_number 21371
_diffrn_reflns_point_group_measured_fraction_full 1.000
_diffrn_reflns_point_group_measured_fraction_max 0.979
_diffrn_reflns_theta_full 67.684
_diffrn_reflns_theta_max 76.336
_diffrn_reflns_theta_min 3.595
_diffrn_source 'SuperNova (Cu) X-ray Source'
_exptl_absorpt_coefficient_mu 5.247
_exptl_absorpt_correction_T_max 0.994
_exptl_absorpt_correction_T_min 0.971
_exptl_absorpt_correction_type gaussian
_exptl_absorpt_process_details
;
CrysAlisPro, Agilent Technologies,
Version 1.171.36.32 (release 02-08-2013 CrysAlis171 .NET)
(compiled Aug  2 2013,16:46:58)
Numerical absorption correction based on gaussian integration over
            a multifaceted crystal model
;
_exptl_crystal_colour black
_exptl_crystal_colour_primary black
_exptl_crystal_density_diffrn 1.501
_exptl_crystal_description plate
_exptl_crystal_F_000 644
_exptl_crystal_size_max 0.3496
_exptl_crystal_size_mid 0.0523
_exptl_crystal_size_min 0.0464
_refine_diff_density_max 0.953
_refine_diff_density_min -0.696
_refine_diff_density_rms 0.067
_refine_ls_extinction_method none
_refine_ls_goodness_of_fit_ref 1.051
_refine_ls_hydrogen_treatment mixed
_refine_ls_matrix_type full
_refine_ls_number_parameters 383
_refine_ls_number_reflns 5662
_refine_ls_number_restraints 151
_refine_ls_restrained_S_all 1.077
_refine_ls_R_factor_all 0.0632
_refine_ls_R_factor_gt 0.0572
_refine_ls_shift/su_max 0.000
_refine_ls_shift/su_mean 0.000
_refine_ls_structure_factor_coef Fsqd
_refine_ls_weighting_details 'w=1/[\s^2^(Fo^2^)+(0.0817P)^2^+1.4581P] where P=(Fo^2^+2Fc^2^)/3'
_refine_ls_weighting_scheme calc
_refine_ls_wR_factor_gt 0.1539
_refine_ls_wR_factor_ref 0.1590
_reflns_Friedel_coverage 0.000
_reflns_number_gt 5040
_reflns_number_total 5662
_reflns_threshold_expression 'I > 2\s(I)'
_cod_data_source_file c5dt03615a2.cif
_cod_data_source_block 5
_cod_depositor_comments 'Adding full bibliography for 7036847--7036851.cif.'
_cod_original_cell_volume 1378.12(10)
_cod_database_code 7036851
_shelxl_version_number 2013-4
_chemical_oxdiff_formula 'C30 H40 N8 O20 Mn2 Cl'
_chemical_oxdiff_usercomment '@ 120 K PC490'
_shelx_space_group_comment
;
The symmetry employed for this shelxl refinement is uniquely defined
by the following loop, which should always be used as a source of
symmetry information in preference to the above space-group names.
They are only intended as comments.
;
_reflns_odcompleteness_completeness 99.98
_reflns_odcompleteness_iscentric 1
_reflns_odcompleteness_theta 68.13
_olex2_refinement_description
;
1. Fixed Uiso
 At 1.2 times of:
  All C(H) groups, All C(H,H) groups, All C(H,H,H) groups
2. Restrained distances
 C28-C27
 1.47 with sigma of 0.02
 C29-C28 = C27-C26
 1.48 with sigma of 0.02
 O7-C29 = O7-C26
 1.44 with sigma of 0.02
 N4-H4
 0.84 with sigma of 0.01
3. Rigid bond restraints
 O7, C29
 with sigma for 1-2 distances of 0.01 and sigma for 1-3 distances of 0.01
 O7, C26
 with sigma for 1-2 distances of 0.01 and sigma for 1-3 distances of 0.01
 N2, C14, C15, C16, C17, C18, C19, N4, C25, C24, C23, C22, C21, C20, N3
 with sigma for 1-2 distances of 0.01 and sigma for 1-3 distances of 0.01
4. Uiso/Uaniso restraints and constraints
C29 \\sim O7: within 1.7A with sigma of 0.04 and sigma for terminal atoms of
0.08
O7 \\sim C26: within 1.7A with sigma of 0.04 and sigma for terminal atoms of
0.08
N2 \\sim C14 \\sim C15 \\sim C16 \\sim C17 \\sim C18 \\sim C19 \\sim N4 \\sim
C25 \\sim C24 \\sim C23 \\sim C22 \\sim C21 \\sim C20 \\sim N3: within 1.7A
with sigma of 0.04 and sigma for terminal atoms of 0.08
5. Others
 Sof(O7)=Sof(C26)=Sof(H26A)=Sof(H26B)=Sof(C27)=Sof(H27A)=Sof(H27B)=Sof(C28)=
 Sof(H28A)=Sof(H28B)=Sof(C29)=Sof(H29A)=Sof(H29B)=FVAR(1)
6.a Secondary CH2 refined with riding coordinates:
 C19(H19A,H19B), C25(H25A,H25B), C26(H26A,H26B), C27(H27A,H27B), C28(H28A,
 H28B), C29(H29A,H29B)
6.b Aromatic/amide H refined with riding coordinates:
 C14(H14), C15(H15), C16(H16), C17(H17), C20(H20), C21(H21), C22(H22),
 C23(H23), C3(H3), C2(H2), C9(H9), C13(H13), C4(H4A), C5(H5), C10(H10),
 C12(H12), C11(H11)
;

loop_
_space_group_symop_operation_xyz
'x, y, z'
'-x, -y, -z'

loop_
_atom_site_label
_atom_site_type_symbol
_atom_site_fract_x
_atom_site_fract_y
_atom_site_fract_z
_atom_site_U_iso_or_equiv
_atom_site_adp_type
_atom_site_occupancy
_atom_site_site_symmetry_order
_atom_site_calc_flag
_atom_site_refinement_flags_posn
_atom_site_refinement_flags_adp
_atom_site_refinement_flags_occupancy
Mn1 Mn 0.06958(6) 0.08751(4) 0.92938(4) 0.03285(15) Uani 1 1 d . . .
Cl2 Cl 0.23821(12) 0.28837(7) 0.68519(8) 0.0582(3) Uani 1 1 d . . .
O2 O 0.1432(2) -0.02871(16) 1.07888(17) 0.0358(4) Uani 1 1 d . . .
O1 O 0.2744(3) 0.15305(18) 0.93952(18) 0.0424(5) Uani 1 1 d . . .
N1 N 0.1786(3) 0.06979(19) 1.0721(2) 0.0323(5) Uani 1 1 d . . .
C8 C 0.3953(3) 0.1016(2) 1.2357(2) 0.0348(6) Uani 1 1 d . . .
N2 N 0.1019(4) -0.0670(2) 0.8086(2) 0.0490(7) Uani 1 1 d . U .
C14 C 0.1739(5) -0.1480(3) 0.8334(4) 0.0620(10) Uani 1 1 d . U .
H14 H 0.2187 -0.1375 0.9078 0.074 Uiso 1 1 calc R . .
C15 C 0.1839(7) -0.2447(4) 0.7543(5) 0.0918(17) Uani 1 1 d . U .
H15 H 0.2313 -0.3014 0.7734 0.110 Uiso 1 1 calc R . .
C16 C 0.1240(10) -0.2575(5) 0.6474(6) 0.115(2) Uani 1 1 d . U .
H16 H 0.1317 -0.3230 0.5913 0.138 Uiso 1 1 calc R . .
C17 C 0.0535(8) -0.1765(5) 0.6210(4) 0.0969(19) Uani 1 1 d . U .
H17 H 0.0125 -0.1849 0.5468 0.116 Uiso 1 1 calc R . .
C18 C 0.0421(5) -0.0801(4) 0.7049(3) 0.0623(11) Uani 1 1 d . U .
C7 C 0.3052(3) 0.1340(2) 1.1460(2) 0.0317(6) Uani 1 1 d . . .
N3 N -0.0296(3) 0.2495(2) 0.9729(3) 0.0459(6) Uani 1 1 d . U .
C20 C -0.0069(5) 0.3276(3) 1.0725(4) 0.0552(9) Uani 1 1 d . U .
H20 H 0.0634 0.3179 1.1334 0.066 Uiso 1 1 calc R . .
C21 C -0.0815(6) 0.4211(4) 1.0899(5) 0.0729(13) Uani 1 1 d . U .
H21 H -0.0644 0.4744 1.1611 0.087 Uiso 1 1 calc R . .
C22 C -0.1804(6) 0.4343(5) 1.0014(6) 0.0875(17) Uani 1 1 d . U .
H22 H -0.2332 0.4978 1.0107 0.105 Uiso 1 1 calc R . .
C23 C -0.2040(6) 0.3573(5) 0.8999(6) 0.0813(15) Uani 1 1 d . U .
H23 H -0.2721 0.3669 0.8382 0.098 Uiso 1 1 calc R . .
C24 C -0.1273(4) 0.2644(4) 0.8874(4) 0.0580(10) Uani 1 1 d . U .
C3 C 0.4946(4) 0.4194(3) 1.1144(3) 0.0440(7) Uani 1 1 d . . .
H3 H 0.5383 0.4828 1.1075 0.053 Uiso 1 1 calc R . .
C1 C 0.3485(4) 0.2373(2) 1.0304(3) 0.0351(6) Uani 1 1 d . . .
N4 N -0.0145(5) 0.1098(3) 0.7779(3) 0.0621(9) Uani 1 1 d D U .
C2 C 0.4182(4) 0.3303(3) 1.0218(3) 0.0410(7) Uani 1 1 d . . .
H2 H 0.4130 0.3321 0.9519 0.049 Uiso 1 1 calc R . .
O3 O 0.1735(4) 0.1761(2) 0.6237(3) 0.0728(9) Uani 1 1 d . . .
C6 C 0.3646(3) 0.2336(2) 1.1347(2) 0.0336(6) Uani 1 1 d . . .
C9 C 0.4906(4) 0.0172(3) 1.2099(3) 0.0410(7) Uani 1 1 d . . .
H9 H 0.4957 -0.0171 1.1367 0.049 Uiso 1 1 calc R . .
C13 C 0.3882(4) 0.1531(3) 1.3433(3) 0.0468(8) Uani 1 1 d . . .
H13 H 0.3239 0.2106 1.3620 0.056 Uiso 1 1 calc R . .
C4 C 0.5081(5) 0.4173(3) 1.2169(3) 0.0489(8) Uani 1 1 d . . .
H4A H 0.5592 0.4793 1.2801 0.059 Uiso 1 1 calc R . .
C5 C 0.4468(4) 0.3245(3) 1.2269(3) 0.0445(7) Uani 1 1 d . . .
H5 H 0.4605 0.3221 1.2974 0.053 Uiso 1 1 calc R . .
O4 O 0.1767(6) 0.3242(4) 0.7810(3) 0.1008(13) Uani 1 1 d . . .
C10 C 0.5776(4) -0.0169(3) 1.2895(4) 0.0555(10) Uani 1 1 d . . .
H10 H 0.6410 -0.0750 1.2711 0.067 Uiso 1 1 calc R . .
C19 C -0.0388(6) 0.0096(4) 0.6815(3) 0.0716(13) Uani 1 1 d . U .
H19A H 0.0042 0.0258 0.6264 0.086 Uiso 1 1 calc R . .
H19B H -0.1578 -0.0150 0.6498 0.086 Uiso 1 1 calc R . .
C12 C 0.4789(6) 0.1175(4) 1.4234(3) 0.0654(12) Uani 1 1 d . . .
H12 H 0.4757 0.1516 1.4969 0.078 Uiso 1 1 calc R . .
C25 C -0.1488(5) 0.1735(5) 0.7775(4) 0.0729(12) Uani 1 1 d . U .
H25A H -0.2524 0.1256 0.7589 0.087 Uiso 1 1 calc R . .
H25B H -0.1564 0.2052 0.7209 0.087 Uiso 1 1 calc R . .
O6 O 0.1872(7) 0.3511(3) 0.6222(3) 0.1173(18) Uani 1 1 d . . .
C11 C 0.5718(5) 0.0341(4) 1.3964(4) 0.0668(12) Uani 1 1 d . . .
H11 H 0.6325 0.0113 1.4514 0.080 Uiso 1 1 calc R . .
O5 O 0.4136(5) 0.2985(3) 0.7214(4) 0.0985(13) Uani 1 1 d . . .
O7 O 0.3573(19) 0.5671(12) 0.5031(11) 0.280(7) Uani 0.805(8) 1 d D U P
C26 C 0.339(2) 0.6177(11) 0.4284(10) 0.179(7) Uani 0.805(8) 1 d D U P
H26A H 0.3279 0.6955 0.4636 0.215 Uiso 0.805(8) 1 calc R . P
H26B H 0.4350 0.6127 0.3984 0.215 Uiso 0.805(8) 1 calc R . P
C27 C 0.2114(15) 0.5692(9) 0.3539(12) 0.136(4) Uani 0.805(8) 1 d D . P
H27A H 0.2362 0.5363 0.2827 0.163 Uiso 0.805(8) 1 calc R . P
H27B H 0.1287 0.6192 0.3482 0.163 Uiso 0.805(8) 1 calc R . P
C28 C 0.1554(16) 0.4863(8) 0.3892(9) 0.139(5) Uani 0.805(8) 1 d D . P
H28A H 0.0452 0.4981 0.3999 0.167 Uiso 0.805(8) 1 calc R . P
H28B H 0.1450 0.4142 0.3306 0.167 Uiso 0.805(8) 1 calc R . P
C29 C 0.2531(16) 0.4849(9) 0.4803(11) 0.141(4) Uani 0.805(8) 1 d D U P
H29A H 0.1951 0.4951 0.5375 0.169 Uiso 0.805(8) 1 calc R . P
H29B H 0.3041 0.4170 0.4679 0.169 Uiso 0.805(8) 1 calc R . P
H4 H 0.061(8) 0.159(5) 0.788(7) 0.169 Uiso 1 1 d DR . .

loop_
_atom_site_aniso_label
_atom_site_aniso_U_11
_atom_site_aniso_U_22
_atom_site_aniso_U_33
_atom_site_aniso_U_23
_atom_site_aniso_U_13
_atom_site_aniso_U_12
Mn1 0.0367(3) 0.0316(2) 0.0318(2) 0.01467(18) 0.00810(18) 0.00036(18)
Cl2 0.0663(6) 0.0424(4) 0.0687(6) 0.0314(4) 0.0079(4) 0.0000(4)
O2 0.0339(10) 0.0268(9) 0.0465(11) 0.0176(8) 0.0049(9) 0.0016(8)
O1 0.0484(13) 0.0390(11) 0.0419(11) 0.0129(9) 0.0206(10) -0.0018(9)
N1 0.0330(12) 0.0277(11) 0.0393(12) 0.0163(10) 0.0095(10) 0.0042(9)
C8 0.0276(13) 0.0362(14) 0.0434(15) 0.0206(12) 0.0071(12) -0.0055(11)
N2 0.0522(17) 0.0447(15) 0.0438(14) 0.0038(12) 0.0230(13) -0.0095(12)
C14 0.063(2) 0.0403(19) 0.084(3) 0.0112(18) 0.040(2) 0.0087(17)
C15 0.101(4) 0.050(2) 0.125(4) 0.002(3) 0.079(4) 0.007(2)
C16 0.153(6) 0.066(3) 0.118(4) -0.016(3) 0.100(4) -0.019(3)
C17 0.117(4) 0.095(3) 0.053(2) -0.013(2) 0.046(3) -0.051(3)
C18 0.067(2) 0.067(2) 0.0422(18) 0.0039(16) 0.0254(17) -0.0326(19)
C7 0.0287(13) 0.0293(13) 0.0386(14) 0.0151(11) 0.0077(11) 0.0033(10)
N3 0.0370(14) 0.0449(15) 0.0697(18) 0.0378(14) 0.0142(13) 0.0068(11)
C20 0.049(2) 0.0477(19) 0.082(3) 0.0329(19) 0.0260(19) 0.0180(16)
C21 0.067(3) 0.061(2) 0.125(4) 0.053(3) 0.058(3) 0.032(2)
C22 0.071(3) 0.096(3) 0.169(5) 0.104(4) 0.078(3) 0.056(3)
C23 0.055(2) 0.116(4) 0.137(4) 0.105(3) 0.049(3) 0.042(3)
C24 0.0330(16) 0.077(2) 0.096(3) 0.068(2) 0.0186(18) 0.0079(16)
C3 0.0433(17) 0.0320(15) 0.062(2) 0.0246(14) 0.0138(15) 0.0031(13)
C1 0.0327(14) 0.0324(14) 0.0439(15) 0.0158(12) 0.0142(12) 0.0060(11)
N4 0.069(2) 0.071(2) 0.0476(17) 0.0354(16) -0.0003(15) -0.0149(17)
C2 0.0418(16) 0.0390(16) 0.0517(17) 0.0248(14) 0.0175(14) 0.0063(13)
O3 0.0698(19) 0.0394(14) 0.110(3) 0.0358(16) 0.0152(18) -0.0017(13)
C6 0.0299(14) 0.0290(13) 0.0444(15) 0.0174(12) 0.0085(12) 0.0037(11)
C9 0.0299(14) 0.0426(16) 0.0606(19) 0.0326(15) 0.0106(14) 0.0018(12)
C13 0.0448(18) 0.0514(19) 0.0462(17) 0.0209(15) 0.0136(14) -0.0080(15)
C4 0.0514(19) 0.0342(16) 0.056(2) 0.0183(14) 0.0049(16) -0.0049(14)
C5 0.0473(18) 0.0361(16) 0.0474(17) 0.0198(14) 0.0026(14) -0.0030(13)
O4 0.109(3) 0.119(3) 0.071(2) 0.029(2) 0.029(2) 0.003(3)
C10 0.0342(17) 0.067(2) 0.088(3) 0.059(2) 0.0119(17) 0.0036(16)
C19 0.079(3) 0.091(3) 0.0346(17) 0.0245(18) 0.0022(17) -0.044(2)
C12 0.063(3) 0.089(3) 0.048(2) 0.037(2) 0.0104(18) -0.021(2)
C25 0.052(2) 0.106(3) 0.078(3) 0.069(3) -0.004(2) -0.005(2)
O6 0.177(4) 0.059(2) 0.091(3) 0.050(2) -0.036(3) -0.030(2)
C11 0.045(2) 0.096(3) 0.083(3) 0.069(3) 0.006(2) -0.002(2)
O5 0.068(2) 0.080(2) 0.144(4) 0.041(3) 0.026(2) -0.0107(18)
O7 0.319(15) 0.272(14) 0.193(10) 0.112(10) -0.053(10) -0.114(11)
C26 0.286(18) 0.127(10) 0.138(10) 0.023(7) 0.130(11) -0.021(10)
C27 0.143(9) 0.110(8) 0.192(13) 0.068(8) 0.098(9) 0.016(7)
C28 0.209(13) 0.105(7) 0.131(8) 0.035(6) 0.111(9) 0.016(8)
C29 0.172(11) 0.089(6) 0.161(10) 0.068(7) 0.014(8) -0.009(6)

loop_
_atom_type_symbol
_atom_type_description
_atom_type_scat_dispersion_real
_atom_type_scat_dispersion_imag
_atom_type_scat_source
C C 0.0181 0.0091 'International Tables Vol C Tables 4.2.6.8 and 6.1.1.4'
H H 0.0000 0.0000 'International Tables Vol C Tables 4.2.6.8 and 6.1.1.4'
Cl Cl 0.3639 0.7018 'International Tables Vol C Tables 4.2.6.8 and 6.1.1.4'
Mn Mn -0.5299 2.8052 'International Tables Vol C Tables 4.2.6.8 and 6.1.1.4'
N N 0.0311 0.0180 'International Tables Vol C Tables 4.2.6.8 and 6.1.1.4'
O O 0.0492 0.0322 'International Tables Vol C Tables 4.2.6.8 and 6.1.1.4'

loop_
_exptl_crystal_face_index_h
_exptl_crystal_face_index_k
_exptl_crystal_face_index_l
_exptl_crystal_face_perp_dist
_exptl_oxdiff_crystal_face_indexfrac_h
_exptl_oxdiff_crystal_face_indexfrac_k
_exptl_oxdiff_crystal_face_indexfrac_l
_exptl_oxdiff_crystal_face_x
_exptl_oxdiff_crystal_face_y
_exptl_oxdiff_crystal_face_z
0 -9 3 0.0275 0.0000 -9.0000 3.0000 0.1764 1.0037 -0.2441
0 9 -3 0.0248 -0.0000 9.0000 -3.0000 -0.1764 -1.0037 0.2441
5 -2 0 0.1504 5.0000 -2.0000 0.0000 0.1069 0.3906 0.8523
0 0 -8 0.0232 -0.0000 0.0000 -8.0000 -0.9775 0.1779 -0.1477
0 0 8 0.0232 0.0000 -0.0000 8.0000 0.9775 -0.1779 0.1477
-5 -2 3 0.1681 -5.0000 -2.0000 3.0000 0.1751 0.0184 -0.9300
0 8 1 0.0219 -0.0000 8.0000 1.0000 0.2912 -0.9737 0.2847
0 -7 7 0.0264 0.0000 -7.0000 7.0000 0.7074 0.6769 -0.1037

loop_
_geom_angle_atom_site_label_1
_geom_angle_atom_site_label_2
_geom_angle_atom_site_label_3
_geom_angle
_geom_angle_site_symmetry_1
_geom_angle_site_symmetry_3
O2 Mn1 N1 94.58(9) 2_557 .
O2 Mn1 N2 90.98(10) 2_557 .
O2 Mn1 N3 85.01(9) 2_557 .
O2 Mn1 N4 92.42(12) 2_557 .
O1 Mn1 O2 176.72(9) . 2_557
O1 Mn1 N1 86.40(10) . .
O1 Mn1 N2 91.89(10) . .
O1 Mn1 N3 91.71(10) . .
O1 Mn1 N4 86.70(12) . .
N1 Mn1 N2 101.42(11) . .
N1 Mn1 N3 107.21(10) . .
N1 Mn1 N4 172.82(12) . .
N2 Mn1 N3 151.31(12) . .
N4 Mn1 N2 76.82(15) . .
N4 Mn1 N3 74.98(14) . .
O3 Cl2 O4 108.0(2) . .
O3 Cl2 O5 109.5(2) . .
O6 Cl2 O3 110.1(2) . .
O6 Cl2 O4 109.6(3) . .
O6 Cl2 O5 111.7(3) . .
O5 Cl2 O4 107.8(3) . .
N1 O2 Mn1 124.13(16) . 2_557
C1 O1 Mn1 118.22(19) . .
O2 N1 Mn1 117.02(17) . .
C7 N1 Mn1 124.52(19) . .
C7 N1 O2 116.5(2) . .
C9 C8 C7 117.7(3) . .
C13 C8 C7 122.3(3) . .
C13 C8 C9 120.0(3) . .
C14 N2 Mn1 124.7(3) . .
C18 N2 Mn1 115.9(3) . .
C18 N2 C14 119.3(4) . .
N2 C14 H14 119.0 . .
N2 C14 C15 122.0(5) . .
C15 C14 H14 119.0 . .
C14 C15 H15 120.8 . .
C16 C15 C14 118.5(6) . .
C16 C15 H15 120.8 . .
C15 C16 H16 119.9 . .
C17 C16 C15 120.2(5) . .
C17 C16 H16 119.9 . .
C16 C17 H17 120.4 . .
C16 C17 C18 119.2(5) . .
C18 C17 H17 120.4 . .
N2 C18 C17 120.7(5) . .
N2 C18 C19 117.5(4) . .
C17 C18 C19 121.9(5) . .
N1 C7 C8 119.9(2) . .
N1 C7 C6 119.4(3) . .
C6 C7 C8 120.5(2) . .
C20 N3 Mn1 128.0(2) . .
C24 N3 Mn1 113.8(3) . .
C24 N3 C20 118.2(3) . .
N3 C20 H20 118.6 . .
N3 C20 C21 122.8(4) . .
C21 C20 H20 118.6 . .
C20 C21 H21 121.1 . .
C22 C21 C20 117.8(5) . .
C22 C21 H21 121.1 . .
C21 C22 H22 119.7 . .
C23 C22 C21 120.5(4) . .
C23 C22 H22 119.7 . .
C22 C23 H23 120.4 . .
C22 C23 C24 119.2(5) . .
C24 C23 H23 120.4 . .
N3 C24 C23 121.5(5) . .
N3 C24 C25 115.7(4) . .
C23 C24 C25 122.8(4) . .
C2 C3 H3 119.6 . .
C2 C3 C4 120.8(3) . .
C4 C3 H3 119.6 . .
O1 C1 C2 118.9(3) . .
O1 C1 C6 121.9(3) . .
C2 C1 C6 119.2(3) . .
Mn1 N4 H4 98(6) . .
C19 N4 Mn1 114.0(3) . .
C19 N4 H4 117(6) . .
C25 N4 Mn1 112.0(3) . .
C25 N4 C19 115.1(4) . .
C25 N4 H4 98(6) . .
C3 C2 C1 120.4(3) . .
C3 C2 H2 119.8 . .
C1 C2 H2 119.8 . .
C1 C6 C7 120.4(3) . .
C5 C6 C7 120.7(3) . .
C5 C6 C1 118.8(3) . .
C8 C9 H9 119.7 . .
C10 C9 C8 120.7(4) . .
C10 C9 H9 119.7 . .
C8 C13 H13 120.8 . .
C8 C13 C12 118.3(4) . .
C12 C13 H13 120.8 . .
C3 C4 H4A 120.2 . .
C5 C4 C3 119.6(3) . .
C5 C4 H4A 120.2 . .
C6 C5 H5 119.4 . .
C4 C5 C6 121.1(3) . .
C4 C5 H5 119.4 . .
C9 C10 H10 120.2 . .
C9 C10 C11 119.6(4) . .
C11 C10 H10 120.2 . .
C18 C19 H19A 108.8 . .
C18 C19 H19B 108.8 . .
N4 C19 C18 113.7(3) . .
N4 C19 H19A 108.8 . .
N4 C19 H19B 108.8 . .
H19A C19 H19B 107.7 . .
C13 C12 H12 119.6 . .
C11 C12 C13 120.9(4) . .
C11 C12 H12 119.6 . .
C24 C25 H25A 109.3 . .
C24 C25 H25B 109.3 . .
N4 C25 C24 111.7(3) . .
N4 C25 H25A 109.3 . .
N4 C25 H25B 109.3 . .
H25A C25 H25B 107.9 . .
C10 C11 H11 119.8 . .
C12 C11 C10 120.5(4) . .
C12 C11 H11 119.8 . .
C29 O7 C26 117.0(12) . .
O7 C26 H26A 110.4 . .
O7 C26 H26B 110.4 . .
H26A C26 H26B 108.6 . .
C27 C26 O7 106.8(12) . .
C27 C26 H26A 110.4 . .
C27 C26 H26B 110.4 . .
C26 C27 H27A 111.2 . .
C26 C27 H27B 111.2 . .
C26 C27 C28 102.8(12) . .
H27A C27 H27B 109.1 . .
C28 C27 H27A 111.2 . .
C28 C27 H27B 111.2 . .
C27 C28 H28A 108.7 . .
C27 C28 H28B 108.7 . .
H28A C28 H28B 107.6 . .
C29 C28 C27 114.1(12) . .
C29 C28 H28A 108.7 . .
C29 C28 H28B 108.7 . .
O7 C29 C28 99.2(10) . .
O7 C29 H29A 111.9 . .
O7 C29 H29B 111.9 . .
C28 C29 H29A 111.9 . .
C28 C29 H29B 111.9 . .
H29A C29 H29B 109.6 . .

loop_
_geom_bond_atom_site_label_1
_geom_bond_atom_site_label_2
_geom_bond_distance
_geom_bond_site_symmetry_2
Mn1 O2 1.902(2) 2_557
Mn1 O1 1.867(2) .
Mn1 N1 2.039(2) .
Mn1 N2 2.203(3) .
Mn1 N3 2.267(3) .
Mn1 N4 2.141(3) .
Cl2 O3 1.436(3) .
Cl2 O4 1.450(4) .
Cl2 O6 1.401(3) .
Cl2 O5 1.436(4) .
O2 Mn1 1.902(2) 2_557
O2 N1 1.368(3) .
O1 C1 1.333(4) .
N1 C7 1.306(4) .
C8 C7 1.486(4) .
C8 C9 1.397(5) .
C8 C13 1.397(5) .
N2 C14 1.358(6) .
N2 C18 1.327(5) .
C14 H14 0.9500 .
C14 C15 1.375(6) .
C15 H15 0.9500 .
C15 C16 1.368(10) .
C16 H16 0.9500 .
C16 C17 1.361(11) .
C17 H17 0.9500 .
C17 C18 1.407(7) .
C18 C19 1.484(8) .
C7 C6 1.466(4) .
N3 C20 1.349(5) .
N3 C24 1.339(5) .
C20 H20 0.9500 .
C20 C21 1.384(5) .
C21 H21 0.9500 .
C21 C22 1.365(8) .
C22 H22 0.9500 .
C22 C23 1.360(9) .
C23 H23 0.9500 .
C23 C24 1.389(6) .
C24 C25 1.518(7) .
C3 H3 0.9500 .
C3 C2 1.382(5) .
C3 C4 1.383(5) .
C1 C2 1.402(4) .
C1 C6 1.411(4) .
N4 C19 1.466(6) .
N4 C25 1.443(7) .
N4 H4 0.844(10) .
C2 H2 0.9500 .
C6 C5 1.404(4) .
C9 H9 0.9500 .
C9 C10 1.383(5) .
C13 H13 0.9500 .
C13 C12 1.410(6) .
C4 H4A 0.9500 .
C4 C5 1.380(5) .
C5 H5 0.9500 .
C10 H10 0.9500 .
C10 C11 1.385(7) .
C19 H19A 0.9900 .
C19 H19B 0.9900 .
C12 H12 0.9500 .
C12 C11 1.376(7) .
C25 H25A 0.9900 .
C25 H25B 0.9900 .
C11 H11 0.9500 .
O7 C26 1.384(13) .
O7 C29 1.276(12) .
C26 H26A 0.9900 .
C26 H26B 0.9900 .
C26 C27 1.256(13) .
C27 H27A 0.9900 .
C27 H27B 0.9900 .
C27 C28 1.451(11) .
C28 H28A 0.9900 .
C28 H28B 0.9900 .
C28 C29 1.323(12) .
C29 H29A 0.9900 .
C29 H29B 0.9900 .

loop_
_geom_hbond_atom_site_label_D
_geom_hbond_atom_site_label_H
_geom_hbond_atom_site_label_A
_geom_hbond_distance_DH
_geom_hbond_distance_HA
_geom_hbond_distance_DA
_geom_hbond_angle_DHA
N4 H4 O4 0.844(10) 2.41(4) 3.204(6) 156(8)

loop_
_geom_torsion_atom_site_label_1
_geom_torsion_atom_site_label_2
_geom_torsion_atom_site_label_3
_geom_torsion_atom_site_label_4
_geom_torsion
_geom_torsion_site_symmetry_1
Mn1 O2 N1 Mn1 -63.0(2) 2_557
Mn1 O2 N1 C7 132.2(2) 2_557
Mn1 O1 C1 C2 -133.7(2) .
Mn1 O1 C1 C6 49.1(4) .
Mn1 N1 C7 C8 -167.7(2) .
Mn1 N1 C7 C6 7.6(4) .
Mn1 N2 C14 C15 177.0(3) .
Mn1 N2 C18 C17 -178.9(3) .
Mn1 N2 C18 C19 0.1(4) .
Mn1 N3 C20 C21 -176.3(3) .
Mn1 N3 C24 C23 177.4(3) .
Mn1 N3 C24 C25 -2.2(4) .
Mn1 N4 C19 C18 -16.4(4) .
Mn1 N4 C25 C24 37.7(4) .
O2 N1 C7 C8 -4.2(4) .
O2 N1 C7 C6 171.2(2) .
O1 C1 C2 C3 179.4(3) .
O1 C1 C6 C7 2.5(4) .
O1 C1 C6 C5 178.8(3) .
N1 Mn1 O1 C1 -54.6(2) .
N1 C7 C6 C1 -31.3(4) .
N1 C7 C6 C5 152.5(3) .
C8 C7 C6 C1 144.0(3) .
C8 C7 C6 C5 -32.2(4) .
C8 C9 C10 C11 -0.8(5) .
C8 C13 C12 C11 -0.1(5) .
N2 Mn1 O1 C1 -156.0(2) .
N2 C14 C15 C16 2.2(7) .
N2 C18 C19 N4 10.7(5) .
C14 N2 C18 C17 -0.4(5) .
C14 N2 C18 C19 178.6(3) .
C14 C15 C16 C17 -1.3(9) .
C15 C16 C17 C18 -0.4(9) .
C16 C17 C18 N2 1.3(7) .
C16 C17 C18 C19 -177.7(5) .
C17 C18 C19 N4 -170.3(4) .
C18 N2 C14 C15 -1.4(6) .
C7 C8 C9 C10 180.0(3) .
C7 C8 C13 C12 -179.5(3) .
C7 C6 C5 C4 177.8(3) .
N3 Mn1 O1 C1 52.5(2) .
N3 C20 C21 C22 -0.8(6) .
N3 C24 C25 N4 -22.9(5) .
C20 N3 C24 C23 -0.1(5) .
C20 N3 C24 C25 -179.7(3) .
C20 C21 C22 C23 0.1(7) .
C21 C22 C23 C24 0.6(7) .
C22 C23 C24 N3 -0.6(6) .
C22 C23 C24 C25 179.0(4) .
C23 C24 C25 N4 157.5(4) .
C24 N3 C20 C21 0.8(5) .
C3 C4 C5 C6 -2.8(6) .
C1 C6 C5 C4 1.5(5) .
N4 Mn1 O1 C1 127.4(2) .
C2 C3 C4 C5 1.0(6) .
C2 C1 C6 C7 -174.8(3) .
C2 C1 C6 C5 1.5(4) .
C6 C1 C2 C3 -3.2(5) .
C9 C8 C7 N1 71.5(4) .
C9 C8 C7 C6 -103.8(3) .
C9 C8 C13 C12 0.0(5) .
C9 C10 C11 C12 0.7(6) .
C13 C8 C7 N1 -109.1(3) .
C13 C8 C7 C6 75.7(4) .
C13 C8 C9 C10 0.5(4) .
C13 C12 C11 C10 -0.2(6) .
C4 C3 C2 C1 2.0(5) .
C19 N4 C25 C24 170.0(3) .
C25 N4 C19 C18 -147.7(3) .
O7 C26 C27 C28 -0.1(17) .
C26 O7 C29 C28 -4(2) .
C26 C27 C28 C29 -2.5(17) .
C27 C28 C29 O7 3.8(17) .
C29 O7 C26 C27 3(2) .
